data_7238637
loop_
_publ_author_name
'Surya Prakash Rao, H.'
'Vijjapu, Satish'

_publ_section_title
;
 Chemistry of 9,10-phenanthrenequinone revisited: iron(iii) chloride
 catalyzed reactions of 9,10-phenanthrenequinone with acyclic and cyclic
 ketones provide furan annulated products
;
_journal_issue 17
_journal_name_full 'RSC Advances'
_journal_page_first 6773
_journal_paper_doi 10.1039/c2ra20499a
_journal_volume 2
_journal_year 2012
_chemical_formula_moiety 'C22 H18 O'
_chemical_formula_sum 'C22 H18 O'
_chemical_formula_weight 298.36
_chemical_name_common (Z)-10,11,12,13-Tetrahydrocycloocta(d)phenanthro(9,10-b)furan
_chemical_name_systematic
;
(Z)-10,11,12,13-Tetrahydrocycloocta[d]phenanthro[9,10-b]furan
;
_space_group_IT_number 14
_space_group_name_Hall '-P 2ybc'
_space_group_name_H-M_alt 'P 1 21/c 1'
_symmetry_cell_setting monoclinic
_symmetry_space_group_name_H-M 'P 1 21/c 1'
_atom_sites_solution_hydrogens geom
_atom_sites_solution_primary direct
_atom_sites_solution_secondary difmap
_audit_creation_method SHELXL-97
_cell_angle_alpha 90.00
_cell_angle_beta 94.35(2)
_cell_angle_gamma 90.00
_cell_formula_units_Z 4
_cell_length_a 13.049(3)
_cell_length_b 5.3590(14)
_cell_length_c 21.620(5)
_cell_measurement_reflns_used 750
_cell_measurement_temperature 293(2)
_cell_measurement_theta_max 29.1926
_cell_measurement_theta_min 2.5385
_cell_volume 1507.5(6)
_computing_cell_refinement 'CrysAlis RED (Oxford Diffraction, 2009)'
_computing_data_collection 'CrysAlis CCD (Oxford Diffraction, 2009)'
_computing_data_reduction 'CrysAlis RED (Oxford Diffraction, 2009)'
_computing_molecular_graphics '<i>ORTEP-3 for Windows</i> (Farrugia, 1997) and PLATON (Spek, 2009)'
_computing_publication_material '<i>PLATON</i> (Spek, 2009)'
_computing_structure_refinement '<i>SHELXL97</i> (Sheldrick, 2008)'
_computing_structure_solution '<i>SHELXS97</i> (Sheldrick, 2008)'
_diffrn_ambient_temperature 293(2)
_diffrn_detector_area_resol_mean 15.9821
_diffrn_measured_fraction_theta_full 0.997
_diffrn_measured_fraction_theta_max 0.997
_diffrn_measurement_device_type 'Xcalibur, Eos'
_diffrn_measurement_method '\w scans'
_diffrn_radiation_monochromator graphite
_diffrn_radiation_source 'fine-focus sealed tube'
_diffrn_radiation_type MoK\a
_diffrn_radiation_wavelength 0.71073
_diffrn_reflns_av_R_equivalents 0.1469
_diffrn_reflns_av_sigmaI/netI 0.3299
_diffrn_reflns_limit_h_max 15
_diffrn_reflns_limit_h_min -15
_diffrn_reflns_limit_k_max 6
_diffrn_reflns_limit_k_min -6
_diffrn_reflns_limit_l_max 25
_diffrn_reflns_limit_l_min -25
_diffrn_reflns_number 5373
_diffrn_reflns_theta_full 25.00
_diffrn_reflns_theta_max 25.00
_diffrn_reflns_theta_min 2.54
_exptl_absorpt_coefficient_mu 0.079
_exptl_absorpt_correction_T_max 0.994
_exptl_absorpt_correction_T_min 0.992
_exptl_absorpt_correction_type multi-scan
_exptl_absorpt_process_details
;
CrysAlisPro, Oxford Diffraction Ltd.,
Version 1.171.33.66 (release 28-04-2010 CrysAlis171 .NET)
(compiled Apr 28 2010,14:27:37)
Empirical absorption correction using spherical harmonics,
implemented in SCALE3 ABSPACK scaling algorithm.
;
_exptl_crystal_colour colourless
_exptl_crystal_density_diffrn 1.315
_exptl_crystal_density_method 'not measured'
_exptl_crystal_description plate
_exptl_crystal_F_000 632
_exptl_crystal_size_max 0.16
_exptl_crystal_size_mid 0.08
_exptl_crystal_size_min 0.08
_refine_diff_density_max 0.215
_refine_diff_density_min -0.220
_refine_diff_density_rms 0.054
_refine_ls_extinction_method none
_refine_ls_goodness_of_fit_ref 0.865
_refine_ls_hydrogen_treatment constr
_refine_ls_matrix_type full
_refine_ls_number_parameters 208
_refine_ls_number_reflns 2654
_refine_ls_number_restraints 0
_refine_ls_restrained_S_all 0.865
_refine_ls_R_factor_all 0.2916
_refine_ls_R_factor_gt 0.0866
_refine_ls_shift/su_max 0.000
_refine_ls_shift/su_mean 0.000
_refine_ls_structure_factor_coef Fsqd
_refine_ls_weighting_details 'calc w=1/[\s^2^(Fo^2^)+(0.0264P)^2^+0.0000P] where P=(Fo^2^+2Fc^2^)/3'
_refine_ls_weighting_scheme calc
_refine_ls_wR_factor_gt 0.0849
_refine_ls_wR_factor_ref 0.1183
_reflns_number_gt 817
_reflns_number_total 2654
_reflns_threshold_expression >2sigma(I)
_cod_data_source_file c2ra20499a.txt
_cod_data_source_block 3i
_cod_original_cell_volume 1507.6(6)
_cod_original_sg_symbol_H-M 'P 21/c'
_cod_database_code 7238637

loop_
_symmetry_equiv_pos_as_xyz
'x, y, z'
'-x, y+1/2, -z+1/2'
'-x, -y, -z'
'x, -y-1/2, z-1/2'

loop_
_atom_site_label
_atom_site_type_symbol
_atom_site_fract_x
_atom_site_fract_y
_atom_site_fract_z
_atom_site_U_iso_or_equiv
_atom_site_adp_type
_atom_site_occupancy
_atom_site_symmetry_multiplicity
_atom_site_calc_flag
_atom_site_refinement_flags
O1 O 0.1416(2) 0.8244(6) 0.32664(16) 0.0409(11) Uani 1 1 d .
C10 C 0.4730(4) 0.5590(9) 0.4039(2) 0.0404(15) Uani 1 1 d .
H10 H 0.4730 0.6804 0.4346 0.048 Uiso 1 1 calc R
C12 C 0.3022(3) 0.7059(9) 0.3596(2) 0.0288(14) Uani 1 1 d .
C5 C 0.3019(4) 0.3254(10) 0.2693(3) 0.0343(15) Uani 1 1 d .
C13 C 0.2218(4) 0.6663(10) 0.3178(2) 0.0321(14) Uani 1 1 d .
C22 C 0.0939(3) 1.1566(9) 0.3928(2) 0.0414(15) Uani 1 1 d .
H22B H 0.0349 1.0653 0.4057 0.050 Uiso 1 1 calc R
H22A H 0.0717 1.2450 0.3550 0.050 Uiso 1 1 calc R
C8 C 0.5544(4) 0.2122(10) 0.3584(3) 0.0484(18) Uani 1 1 d .
H8 H 0.6091 0.1011 0.3580 0.058 Uiso 1 1 calc R
C15 C 0.1736(4) 0.9707(10) 0.3775(2) 0.0349(15) Uani 1 1 d .
C7 C 0.4745(4) 0.1931(10) 0.3150(2) 0.0427(16) Uani 1 1 d .
H7 H 0.4757 0.0687 0.2851 0.051 Uiso 1 1 calc R
C2 C 0.1264(4) 0.2543(11) 0.1873(2) 0.0542(17) Uani 1 1 d .
H2 H 0.0683 0.2267 0.1606 0.065 Uiso 1 1 calc R
C11 C 0.3896(3) 0.5462(10) 0.3595(2) 0.0297(14) Uani 1 1 d .
C21 C 0.1238(3) 1.3489(9) 0.4424(2) 0.0475(16) Uani 1 1 d .
H21B H 0.0782 1.4914 0.4365 0.057 Uiso 1 1 calc R
H21A H 0.1930 1.4062 0.4368 0.057 Uiso 1 1 calc R
C4 C 0.2977(4) 0.1358(11) 0.2234(3) 0.0483(17) Uani 1 1 d .
H4 H 0.3539 0.0311 0.2203 0.058 Uiso 1 1 calc R
C6 C 0.3900(3) 0.3549(10) 0.3138(2) 0.0330(15) Uani 1 1 d .
C9 C 0.5552(4) 0.3977(10) 0.4037(2) 0.0452(16) Uani 1 1 d .
H9 H 0.6104 0.4122 0.4333 0.054 Uiso 1 1 calc R
C14 C 0.2154(4) 0.4811(10) 0.2707(2) 0.0351(15) Uani 1 1 d .
C16 C 0.2697(4) 0.9055(9) 0.3993(2) 0.0304(14) Uani 1 1 d .
C17 C 0.3299(3) 1.0134(9) 0.4526(3) 0.0395(16) Uani 1 1 d .
H17 H 0.3986 1.0496 0.4481 0.047 Uiso 1 1 calc R
C1 C 0.1274(4) 0.4428(11) 0.2301(2) 0.0459(17) Uani 1 1 d .
H1 H 0.0702 0.5449 0.2324 0.055 Uiso 1 1 calc R
C19 C 0.1866(3) 1.0232(9) 0.5223(2) 0.0510(16) Uani 1 1 d .
H19B H 0.1861 0.9799 0.5659 0.061 Uiso 1 1 calc R
H19A H 0.1577 0.8840 0.4982 0.061 Uiso 1 1 calc R
C18 C 0.2937(4) 1.0637(9) 0.5070(3) 0.0450(16) Uani 1 1 d .
H18 H 0.3394 1.1295 0.5379 0.054 Uiso 1 1 calc R
C3 C 0.2124(4) 0.1053(10) 0.1840(2) 0.0544(18) Uani 1 1 d .
H3 H 0.2118 -0.0191 0.1540 0.065 Uiso 1 1 calc R
C20 C 0.1198(4) 1.2541(9) 0.5092(2) 0.0489(16) Uani 1 1 d .
H20B H 0.1427 1.3858 0.5377 0.059 Uiso 1 1 calc R
H20A H 0.0492 1.2143 0.5165 0.059 Uiso 1 1 calc R

loop_
_atom_site_aniso_label
_atom_site_aniso_U_11
_atom_site_aniso_U_22
_atom_site_aniso_U_33
_atom_site_aniso_U_23
_atom_site_aniso_U_13
_atom_site_aniso_U_12
O1 0.044(2) 0.048(3) 0.029(3) -0.006(2) -0.0049(19) 0.007(2)
C10 0.038(3) 0.034(4) 0.049(4) 0.005(4) 0.003(3) 0.006(3)
C12 0.024(3) 0.033(4) 0.030(4) 0.000(3) 0.005(3) 0.003(3)
C5 0.040(3) 0.032(4) 0.032(4) 0.010(4) 0.007(3) 0.005(3)
C13 0.030(3) 0.041(4) 0.026(4) 0.011(4) 0.004(3) 0.010(3)
C22 0.046(3) 0.039(4) 0.040(4) 0.006(4) 0.007(3) 0.011(3)
C8 0.036(3) 0.049(4) 0.061(5) 0.008(4) 0.007(3) 0.004(3)
C15 0.042(3) 0.038(4) 0.026(4) 0.005(3) 0.009(3) -0.007(3)
C7 0.041(3) 0.046(4) 0.042(4) 0.004(4) 0.012(3) 0.004(3)
C2 0.069(4) 0.064(5) 0.027(4) -0.005(4) -0.010(3) 0.001(4)
C11 0.026(3) 0.035(3) 0.027(4) 0.005(3) -0.002(3) -0.003(3)
C21 0.052(3) 0.034(4) 0.056(5) -0.002(4) 0.003(3) 0.010(3)
C4 0.055(4) 0.049(4) 0.040(4) -0.002(4) -0.005(3) 0.020(3)
C6 0.033(3) 0.037(4) 0.031(4) 0.011(4) 0.011(3) 0.001(3)
C9 0.036(3) 0.057(5) 0.042(4) 0.007(4) 0.000(3) -0.010(3)
C14 0.043(3) 0.039(4) 0.023(4) -0.003(3) 0.001(3) 0.000(3)
C16 0.034(3) 0.039(4) 0.019(4) 0.007(3) 0.004(3) -0.008(3)
C17 0.030(3) 0.038(4) 0.050(5) -0.003(4) 0.000(3) -0.006(3)
C1 0.049(4) 0.053(5) 0.034(4) -0.002(4) -0.003(3) 0.007(4)
C19 0.075(4) 0.045(4) 0.034(4) 0.005(4) 0.007(3) 0.001(3)
C18 0.043(3) 0.047(4) 0.044(5) -0.001(4) -0.006(3) 0.002(3)
C3 0.068(4) 0.064(5) 0.030(4) -0.009(4) -0.004(3) 0.024(4)
C20 0.070(4) 0.045(4) 0.032(4) -0.010(4) 0.011(3) -0.014(3)

loop_
_atom_type_symbol
_atom_type_description
_atom_type_scat_dispersion_real
_atom_type_scat_dispersion_imag
_atom_type_scat_source
C C 0.0033 0.0016 'International Tables Vol C Tables 4.2.6.8 and 6.1.1.4'
H H 0.0000 0.0000 'International Tables Vol C Tables 4.2.6.8 and 6.1.1.4'
O O 0.0106 0.0060 'International Tables Vol C Tables 4.2.6.8 and 6.1.1.4'

loop_
_geom_angle_atom_site_label_1
_geom_angle_atom_site_label_2
_geom_angle_atom_site_label_3
_geom_angle
C13 O1 C15 105.8(4)
C9 C10 C11 122.2(5)
C13 C12 C11 119.1(5)
C13 C12 C16 105.3(4)
C11 C12 C16 135.4(5)
C14 C5 C4 116.9(5)
C14 C5 C6 121.2(5)
C4 C5 C6 121.9(5)
C12 C13 O1 111.9(5)
C12 C13 C14 126.2(5)
O1 C13 C14 121.9(5)
C15 C22 C21 117.6(4)
C7 C8 C9 120.3(5)
C16 C15 O1 110.2(4)
C16 C15 C22 137.5(5)
O1 C15 C22 112.3(5)
C8 C7 C6 122.1(5)
C1 C2 C3 119.6(5)
C10 C11 C6 117.9(5)
C10 C11 C12 123.4(5)
C6 C11 C12 118.6(5)
C22 C21 C20 114.5(4)
C3 C4 C5 120.7(5)
C7 C6 C11 118.4(5)
C7 C6 C5 121.9(5)
C11 C6 C5 119.6(5)
C10 C9 C8 119.1(5)
C5 C14 C1 121.2(5)
C5 C14 C13 115.3(5)
C1 C14 C13 123.4(5)
C15 C16 C12 106.8(5)
C15 C16 C17 126.9(5)
C12 C16 C17 126.3(4)
C18 C17 C16 124.9(4)
C2 C1 C14 119.7(5)
C18 C19 C20 112.1(4)
C17 C18 C19 125.1(5)
C4 C3 C2 121.8(6)
C19 C20 C21 112.6(4)

loop_
_geom_bond_atom_site_label_1
_geom_bond_atom_site_label_2
_geom_bond_distance
O1 C13 1.371(5)
O1 C15 1.389(5)
C10 C9 1.378(5)
C10 C11 1.398(6)
C12 C13 1.348(6)
C12 C11 1.426(6)
C12 C16 1.455(6)
C5 C14 1.406(6)
C5 C4 1.418(6)
C5 C6 1.450(6)
C13 C14 1.420(6)
C22 C15 1.495(5)
C22 C21 1.516(5)
C8 C7 1.352(6)
C8 C9 1.394(6)
C15 C16 1.352(6)
C7 C6 1.402(5)
C2 C1 1.370(6)
C2 C3 1.383(6)
C11 C6 1.424(6)
C21 C20 1.535(6)
C4 C3 1.360(5)
C14 C1 1.406(6)
C16 C17 1.463(6)
C17 C18 1.328(6)
C19 C18 1.476(5)
C19 C20 1.528(5)
